data_7231518
loop_
_publ_author_name
'Bolla, Geetha'
'Nangia, Ashwini'

_publ_section_title
;
 Novel pharmaceutical salts of albendazole
;
_journal_issue 41
_journal_name_full CrystEngComm
_journal_page_first 6394
_journal_paper_doi 10.1039/C8CE01311J
_journal_volume 20
_journal_year 2018
_chemical_formula_moiety 'C12 H8 N3 O2 S, C12 H8 N3 O2 S, 2(C7 H5 O4)'
_chemical_formula_sum 'C38 H26 N6 O12 S2'
_chemical_formula_weight 822.77
_chemical_melting_point 451
_chemical_name_common ABZ-26DHBA
_chemical_name_systematic 'Albendazole-26dihydroxy benzoic acid'
_space_group_crystal_system monoclinic
_space_group_IT_number 14
_space_group_name_Hall '-P 2yn'
_space_group_name_H-M_alt 'P 1 21/n 1'
_symmetry_space_group_name_Hall '-P 2yn'
_symmetry_space_group_name_H-M 'P 1 21/n 1'
_atom_sites_solution_hydrogens mixed
_audit_creation_method SHELXL-2016/6
_audit_update_record
;
2018-04-05 deposited with the CCDC.
2018-09-11 downloaded from the CCDC.
;
_cell_angle_alpha 90
_cell_angle_beta 105.950(5)
_cell_angle_gamma 90
_cell_formula_units_Z 4
_cell_length_a 17.176(5)
_cell_length_b 9.293(3)
_cell_length_c 25.789(8)
_cell_measurement_reflns_used 6900
_cell_measurement_temperature 100(2)
_cell_measurement_theta_max 25.85
_cell_measurement_theta_min 2.34
_cell_volume 3958(2)
_computing_structure_refinement 'SHELXL-2016/6 (Sheldrick, 2016)'
_diffrn_ambient_temperature 100(2)
_diffrn_measured_fraction_theta_full 1.000
_diffrn_measured_fraction_theta_max 1.000
_diffrn_measurement_device_type 'CCD area detector'
_diffrn_measurement_method 'phi and omega scans'
_diffrn_radiation_type MoK\a
_diffrn_radiation_wavelength 0.71073
_diffrn_reflns_av_R_equivalents 0.0608
_diffrn_reflns_av_unetI/netI 0.0448
_diffrn_reflns_Laue_measured_fraction_full 1.000
_diffrn_reflns_Laue_measured_fraction_max 1.000
_diffrn_reflns_limit_h_max 20
_diffrn_reflns_limit_h_min -20
_diffrn_reflns_limit_k_max 10
_diffrn_reflns_limit_k_min -10
_diffrn_reflns_limit_l_max 30
_diffrn_reflns_limit_l_min -30
_diffrn_reflns_number 35767
_diffrn_reflns_point_group_measured_fraction_full 1.000
_diffrn_reflns_point_group_measured_fraction_max 1.000
_diffrn_reflns_theta_full 24.713
_diffrn_reflns_theta_max 24.713
_diffrn_reflns_theta_min 1.280
_exptl_absorpt_coefficient_mu 0.205
_exptl_crystal_colour yellow
_exptl_crystal_density_diffrn 1.381
_exptl_crystal_description plate
_exptl_crystal_F_000 1696
_exptl_crystal_size_max 0.19
_exptl_crystal_size_mid 0.19
_exptl_crystal_size_min 0.18
_refine_diff_density_max 1.218
_refine_diff_density_min -0.354
_refine_diff_density_rms 0.079
_refine_ls_extinction_method none
_refine_ls_goodness_of_fit_ref 1.095
_refine_ls_hydrogen_treatment mixed
_refine_ls_matrix_type full
_refine_ls_number_parameters 621
_refine_ls_number_reflns 6738
_refine_ls_number_restraints 0
_refine_ls_restrained_S_all 1.095
_refine_ls_R_factor_all 0.0986
_refine_ls_R_factor_gt 0.0758
_refine_ls_shift/su_max 0.001
_refine_ls_shift/su_mean 0.000
_refine_ls_structure_factor_coef Fsqd
_refine_ls_weighting_details 'w=1/[\s^2^(Fo^2^)+(0.1032P)^2^+4.4613P] where P=(Fo^2^+2Fc^2^)/3'
_refine_ls_weighting_scheme calc
_refine_ls_wR_factor_gt 0.1946
_refine_ls_wR_factor_ref 0.2099
_reflns_Friedel_coverage 0.000
_reflns_number_gt 5057
_reflns_number_total 6738
_reflns_threshold_expression 'I > 2\s(I)'
_cod_data_source_file c8ce01311j2.cif
_cod_data_source_block ABZ-26DHBA
_cod_depositor_comments 'Adding full bibliography for 7231513--7231518.cif.'
_cod_database_code 7231518
_shelx_shelxl_version_number 2016/6
_shelx_space_group_comment
;
The symmetry employed for this shelxl refinement is uniquely defined
by the following loop, which should always be used as a source of
symmetry information in preference to the above space-group names.
They are only intended as comments.
;

loop_
_space_group_symop_operation_xyz
'x, y, z'
'-x+1/2, y+1/2, -z+1/2'
'-x, -y, -z'
'x-1/2, -y-1/2, z-1/2'

loop_
_atom_site_label
_atom_site_type_symbol
_atom_site_fract_x
_atom_site_fract_y
_atom_site_fract_z
_atom_site_U_iso_or_equiv
_atom_site_adp_type
_atom_site_occupancy
_atom_site_site_symmetry_order
_atom_site_calc_flag
_atom_site_refinement_flags_posn
_atom_site_refinement_flags_adp
_atom_site_refinement_flags_occupancy
_atom_site_disorder_assembly
_atom_site_disorder_group
S2A S 0.19614(8) 0.69391(17) 0.21240(6) 0.0626(5) Uani 0.873(4) 1 d . . P A 1
S1B S 0.57294(9) 0.49914(19) 0.90868(7) 0.0515(6) Uani 0.676(3) 1 d . . P B 2
O3 O -0.20170(15) 1.2151(3) 0.03152(10) 0.0437(7) Uani 1 1 d . . . . .
N2 N -0.07796(19) 1.0461(4) 0.09435(12) 0.0372(7) Uani 1 1 d . . . . .
N1 N 0.03114(18) 1.0515(4) 0.06636(12) 0.0379(7) Uani 1 1 d . . . . .
O4 O -0.16078(16) 1.3568(3) -0.02776(11) 0.0510(7) Uani 1 1 d . . . . .
C11 C -0.0232(2) 0.9527(4) 0.12741(14) 0.0369(9) Uani 1 1 d . . . . .
N3 N -0.07480(19) 1.1994(4) 0.01971(13) 0.0409(8) Uani 1 1 d . . . . .
C16 C 0.0464(2) 0.9573(4) 0.10946(15) 0.0386(9) Uani 1 1 d . . . . .
C15 C 0.1142(2) 0.8756(4) 0.13359(16) 0.0453(10) Uani 1 1 d . . . . .
H26 H 0.160912 0.875700 0.120616 0.054 Uiso 1 1 calc R U . . .
C10 C -0.0440(2) 1.1034(4) 0.05887(15) 0.0356(8) Uani 1 1 d . . . . .
C17 C -0.1512(2) 1.2555(4) 0.00982(15) 0.0417(9) Uani 1 1 d . . . . .
C13 C 0.0398(3) 0.7887(5) 0.19608(17) 0.0523(11) Uani 1 1 d . . . . .
C12 C -0.0279(2) 0.8685(5) 0.17063(16) 0.0464(10) Uani 1 1 d . . . . .
H23 H -0.075681 0.865580 0.182392 0.056 Uiso 1 1 calc R U . . .
C14 C 0.1102(3) 0.7937(5) 0.17763(17) 0.0523(11) Uani 1 1 d . . . . .
C18 C -0.2389(2) 1.4236(5) -0.0439(2) 0.0593(12) Uani 1 1 d . . . . .
H30A H -0.278836 1.354386 -0.064157 0.089 Uiso 1 1 calc R U . . .
H30B H -0.236918 1.506993 -0.066797 0.089 Uiso 1 1 calc R U . . .
H30C H -0.254329 1.455176 -0.011864 0.089 Uiso 1 1 calc R U . . .
O5 O 0.87180(14) 0.8410(3) -0.00916(10) 0.0396(6) Uani 1 1 d . . . . .
O1 O 0.28040(15) 0.9626(3) 1.06992(11) 0.0469(7) Uani 1 1 d . . . . .
O6 O 0.96271(16) 0.6661(3) 0.01437(12) 0.0503(7) Uani 1 1 d . . . . .
N5 N 0.50084(19) 0.8653(4) 1.04332(14) 0.0407(8) Uani 1 1 d . . . . .
O7 O 0.75090(15) 0.8512(3) 0.03213(11) 0.0444(7) Uani 1 1 d . . . . .
N4 N 0.3706(2) 0.8333(4) 1.01019(13) 0.0418(8) Uani 1 1 d . . . . .
C28 C 0.7861(2) 0.7381(4) 0.06329(15) 0.0376(9) Uani 1 1 d . . . . .
O2 O 0.34958(16) 1.1294(3) 1.12804(12) 0.0540(8) Uani 1 1 d . . . . .
O8 O 0.95558(18) 0.4832(3) 0.08578(14) 0.0556(8) Uani 1 1 d . . . . .
C31 C 0.8994(2) 0.7298(4) 0.01825(15) 0.0372(9) Uani 1 1 d . . . . .
C29 C 0.8570(2) 0.6720(4) 0.05683(14) 0.0343(8) Uani 1 1 d . . . . .
C1 C 0.4281(2) 0.9022(4) 1.04742(15) 0.0391(9) Uani 1 1 d . . . . .
N6 N 0.41706(19) 0.9968(4) 1.08450(14) 0.0428(8) Uani 1 1 d . . . . .
C8 C 0.3422(2) 1.0245(5) 1.09251(16) 0.0425(9) Uani 1 1 d . . . . .
C24 C 0.8891(2) 0.5540(4) 0.08998(16) 0.0428(9) Uani 1 1 d . . . . .
C6 C 0.3753(3) 0.6556(5) 0.93765(17) 0.0545(11) Uani 1 1 d . . . . .
H33 H 0.318465 0.642871 0.924002 0.065 Uiso 1 1 calc R U . . .
C7 C 0.4073(2) 0.7474(4) 0.98017(16) 0.0436(9) Uani 1 1 d . . . . .
C27 C 0.7501(2) 0.6882(5) 0.10181(16) 0.0458(10) Uani 1 1 d . . . . .
H10 H 0.702240 0.732205 0.105859 0.055 Uiso 1 1 calc R U . . .
C26 C 0.7848(3) 0.5735(5) 0.13439(17) 0.0491(10) Uani 1 1 d . . . . .
H11 H 0.760727 0.541150 0.161369 0.059 Uiso 1 1 calc R U . . .
C2 C 0.4909(2) 0.7683(4) 1.00131(16) 0.0430(9) Uani 1 1 d . . . . .
C32 C 0.5453(3) 0.6975(5) 0.97961(18) 0.0537(11) Uani 1 1 d . . . . .
H17 H 0.602098 0.711178 0.993089 0.064 Uiso 1 1 calc R U . . .
C25 C 0.8528(3) 0.5053(5) 0.12872(17) 0.0495(10) Uani 1 1 d . . . . .
H12 H 0.874952 0.425699 0.151030 0.059 Uiso 1 1 calc R U . . .
C4 C 0.5118(4) 0.6039(5) 0.93639(19) 0.0647(14) Uani 1 1 d . . . . .
C9 C 0.2737(3) 1.1743(6) 1.1383(2) 0.0662(14) Uani 1 1 d . . . . .
H31A H 0.250910 1.093828 1.153878 0.099 Uiso 1 1 calc R U . . .
H31B H 0.235256 1.203631 1.104270 0.099 Uiso 1 1 calc R U . . .
H31C H 0.283920 1.255439 1.163489 0.099 Uiso 1 1 calc R U . . .
C5 C 0.4279(3) 0.5835(5) 0.91581(19) 0.0618(12) Uani 1 1 d . . . . .
O9 O 0.28446(16) 0.4536(3) 0.63393(11) 0.0453(7) Uani 1 1 d . . . . .
O11 O 0.13350(14) 0.5081(3) 0.60770(11) 0.0436(7) Uani 1 1 d . . . . .
O10 O 0.11388(18) 0.2518(4) 0.73530(13) 0.0568(8) Uani 1 1 d . . . . .
O12 O 0.05433(14) 0.4101(3) 0.65359(11) 0.0481(7) Uani 1 1 d . . . . .
C30 C 0.1232(2) 0.4291(4) 0.64548(15) 0.0373(9) Uani 1 1 d . . . . .
C21 C 0.1943(2) 0.3566(4) 0.68175(14) 0.0349(8) Uani 1 1 d . . . . .
C20 C 0.1868(2) 0.2728(4) 0.72539(15) 0.0406(9) Uani 1 1 d . . . . .
C22 C 0.2724(2) 0.3730(4) 0.67492(14) 0.0365(9) Uani 1 1 d . . . . .
C23 C 0.3393(2) 0.3093(4) 0.70971(15) 0.0431(9) Uani 1 1 d . . . . .
H5 H 0.391623 0.322605 0.704765 0.052 Uiso 1 1 calc R U . . .
C33 C 0.2531(2) 0.2067(5) 0.75955(16) 0.0472(10) Uani 1 1 d . . . . .
H3 H 0.246729 0.148072 0.788287 0.057 Uiso 1 1 calc R U . . .
C19 C 0.3292(3) 0.2259(5) 0.75183(17) 0.0491(10) Uani 1 1 d . . . . .
H4 H 0.374881 0.181379 0.775744 0.059 Uiso 1 1 calc R U . . .
C39 C 0.5892(7) 0.4377(14) 0.8098(4) 0.081(3) Uani 0.676(3) 1 d . . P B 2
C38 C 0.5360(6) 0.5253(11) 0.8356(3) 0.072(3) Uani 0.676(3) 1 d . . P B 2
C40 C 0.5862(6) 0.2789(11) 0.8180(4) 0.082(3) Uani 0.676(3) 1 d . . P B 2
C43 C 0.0889(4) 0.2893(6) 0.1774(2) 0.0845(18) Uani 1 1 d . . . . .
C42 C 0.1025(4) 0.4362(8) 0.2017(4) 0.116(3) Uani 1 1 d . . . . .
C41 C 0.1629(5) 0.5063(10) 0.1838(5) 0.140(4) Uani 0.873(4) 1 d . . P . .
S1C S 0.4173(2) 0.4630(5) 0.86434(15) 0.0619(13) Uani 0.324(3) 1 d . . P B 3
S2B S 0.0724(6) 0.6879(13) 0.2519(4) 0.071(4) Uani 0.127(4) 1 d . . P A 2
C1A C 0.045(2) 0.509(4) 0.218(2) 0.085(16) Uani 0.127(4) 1 d . . P . .
C1C C 0.4921(11) 0.480(3) 0.8289(8) 0.074(7) Uani 0.324(3) 1 d . . P B 3
C1B C 0.533(3) 0.379(3) 0.8422(10) 0.18(2) Uani 0.324(3) 1 d . . P B 3
C1D C 0.623(2) 0.431(5) 0.8034(17) 0.158(17) Uani 0.324(3) 1 d . . P B 3
H3A H -0.042(2) 1.243(4) 0.0046(15) 0.036(10) Uiso 1 1 d . . . . .
H2A H -0.124(3) 1.070(4) 0.0963(15) 0.039(11) Uiso 1 1 d . . . . .
H1A H 0.069(3) 1.089(5) 0.0441(19) 0.074(15) Uiso 1 1 d . . . . .
H6A H 0.462(3) 1.038(5) 1.1115(19) 0.065(14) Uiso 1 1 d . . . . .
H5A H 0.542(2) 0.906(4) 1.0648(15) 0.034(10) Uiso 1 1 d . . . . .
H4A H 0.318(3) 0.835(6) 1.004(2) 0.076(16) Uiso 1 1 d . . . . .
H10A H 0.082(3) 0.306(5) 0.707(2) 0.066(15) Uiso 1 1 d . . . . .
H7A H 0.786(3) 0.878(5) 0.0131(19) 0.067(14) Uiso 1 1 d . . . . .
H9A H 0.237(3) 0.488(6) 0.614(2) 0.074(16) Uiso 1 1 d . . . . .
H8A H 0.967(3) 0.521(6) 0.058(2) 0.09(2) Uiso 1 1 d . . . . .

loop_
_atom_site_aniso_label
_atom_site_aniso_U_11
_atom_site_aniso_U_22
_atom_site_aniso_U_33
_atom_site_aniso_U_23
_atom_site_aniso_U_13
_atom_site_aniso_U_12
S2A 0.0374(7) 0.0722(10) 0.0731(10) 0.0147(7) 0.0067(6) 0.0043(6)
S1B 0.0314(8) 0.0691(12) 0.0541(10) 0.0012(8) 0.0120(7) 0.0186(7)
O3 0.0277(13) 0.0577(18) 0.0448(15) -0.0022(13) 0.0089(12) -0.0044(12)
N2 0.0240(16) 0.049(2) 0.0410(18) -0.0054(15) 0.0126(14) -0.0042(14)
N1 0.0300(16) 0.0474(19) 0.0395(17) -0.0038(15) 0.0151(14) -0.0045(14)
O4 0.0358(15) 0.0603(19) 0.0541(17) 0.0092(15) 0.0077(13) -0.0015(13)
C11 0.0313(19) 0.043(2) 0.039(2) -0.0085(17) 0.0125(16) -0.0081(16)
N3 0.0288(17) 0.050(2) 0.0476(19) 0.0022(16) 0.0167(15) -0.0022(15)
C16 0.036(2) 0.042(2) 0.038(2) -0.0063(17) 0.0110(16) -0.0088(17)
C15 0.034(2) 0.051(2) 0.051(2) -0.006(2) 0.0116(18) 0.0001(18)
C10 0.0257(18) 0.044(2) 0.039(2) -0.0070(17) 0.0127(15) -0.0077(16)
C17 0.036(2) 0.048(2) 0.040(2) -0.0051(19) 0.0081(17) -0.0063(18)
C13 0.049(3) 0.057(3) 0.050(2) -0.007(2) 0.012(2) -0.006(2)
C12 0.042(2) 0.056(3) 0.044(2) -0.009(2) 0.0170(18) -0.0121(19)
C14 0.047(3) 0.052(3) 0.050(2) -0.002(2) 0.002(2) 0.002(2)
C18 0.037(2) 0.062(3) 0.068(3) 0.011(2) -0.004(2) -0.003(2)
O5 0.0279(13) 0.0478(16) 0.0457(15) 0.0044(13) 0.0144(11) 0.0015(11)
O1 0.0296(14) 0.0622(19) 0.0487(16) -0.0028(14) 0.0104(12) -0.0019(13)
O6 0.0370(15) 0.0482(17) 0.073(2) 0.0076(15) 0.0276(14) 0.0053(13)
N5 0.0258(17) 0.049(2) 0.0468(19) -0.0035(16) 0.0097(15) -0.0017(15)
O7 0.0306(14) 0.0525(17) 0.0547(17) 0.0069(14) 0.0193(13) 0.0020(12)
N4 0.0291(18) 0.050(2) 0.0444(19) -0.0025(16) 0.0068(15) -0.0053(15)
C28 0.0325(19) 0.042(2) 0.038(2) -0.0023(17) 0.0096(16) -0.0069(16)
O2 0.0340(15) 0.068(2) 0.0638(18) -0.0190(16) 0.0190(13) -0.0029(14)
O8 0.0501(18) 0.0536(19) 0.066(2) 0.0114(16) 0.0214(16) 0.0121(14)
C31 0.0263(19) 0.041(2) 0.046(2) -0.0019(18) 0.0118(16) -0.0026(16)
C29 0.0271(18) 0.040(2) 0.0366(19) -0.0050(16) 0.0093(15) -0.0067(15)
C1 0.032(2) 0.043(2) 0.042(2) 0.0026(18) 0.0100(17) -0.0021(17)
N6 0.0275(17) 0.050(2) 0.052(2) -0.0054(16) 0.0121(15) -0.0033(15)
C8 0.029(2) 0.053(3) 0.045(2) 0.002(2) 0.0108(17) -0.0007(18)
C24 0.036(2) 0.042(2) 0.050(2) -0.0051(19) 0.0121(18) -0.0049(17)
C6 0.059(3) 0.054(3) 0.046(2) -0.001(2) 0.007(2) -0.004(2)
C7 0.043(2) 0.044(2) 0.044(2) 0.0035(18) 0.0116(18) -0.0033(18)
C27 0.038(2) 0.051(3) 0.052(2) -0.004(2) 0.0182(18) -0.0055(18)
C26 0.049(2) 0.053(3) 0.050(2) -0.001(2) 0.023(2) -0.014(2)
C2 0.041(2) 0.045(2) 0.045(2) 0.0052(19) 0.0142(18) 0.0036(18)
C32 0.054(3) 0.055(3) 0.059(3) 0.009(2) 0.027(2) 0.010(2)
C25 0.052(3) 0.045(2) 0.049(2) 0.0080(19) 0.010(2) -0.007(2)
C4 0.102(4) 0.049(3) 0.055(3) 0.009(2) 0.042(3) 0.019(3)
C9 0.042(3) 0.081(4) 0.080(3) -0.022(3) 0.023(2) 0.009(2)
C5 0.074(3) 0.056(3) 0.055(3) 0.005(2) 0.016(2) 0.002(3)
O9 0.0288(14) 0.0623(19) 0.0493(16) 0.0128(14) 0.0185(12) 0.0088(13)
O11 0.0299(14) 0.0523(17) 0.0510(16) 0.0129(13) 0.0153(12) 0.0042(12)
O10 0.0370(16) 0.076(2) 0.0594(19) 0.0245(17) 0.0173(14) -0.0033(15)
O12 0.0233(13) 0.0671(19) 0.0562(17) 0.0130(14) 0.0151(12) -0.0006(12)
C30 0.0301(19) 0.042(2) 0.041(2) -0.0014(17) 0.0124(16) -0.0008(16)
C21 0.0330(19) 0.036(2) 0.037(2) -0.0045(16) 0.0112(15) -0.0004(15)
C20 0.035(2) 0.047(2) 0.042(2) -0.0032(18) 0.0157(17) -0.0043(17)
C22 0.034(2) 0.041(2) 0.039(2) -0.0026(17) 0.0166(16) 0.0029(16)
C23 0.031(2) 0.053(2) 0.049(2) -0.0014(19) 0.0150(17) 0.0084(17)
C33 0.047(2) 0.049(2) 0.047(2) 0.0099(19) 0.0145(19) 0.0023(19)
C19 0.042(2) 0.055(3) 0.048(2) 0.006(2) 0.0094(19) 0.0107(19)
C39 0.101(9) 0.090(7) 0.058(5) 0.018(5) 0.035(5) 0.038(7)
C38 0.058(6) 0.096(7) 0.065(5) 0.024(5) 0.020(5) 0.031(5)
C40 0.098(7) 0.082(6) 0.071(5) -0.005(5) 0.033(5) 0.000(5)
C43 0.082(4) 0.060(3) 0.092(4) -0.023(3) -0.010(3) 0.008(3)
C42 0.083(5) 0.088(5) 0.160(7) -0.006(5) 0.007(5) 0.006(4)
C41 0.060(5) 0.108(6) 0.265(13) 0.082(7) 0.064(6) 0.042(4)
S1C 0.048(2) 0.080(3) 0.062(2) -0.020(2) 0.0210(17) -0.0183(18)
S2B 0.053(6) 0.101(9) 0.070(7) 0.019(6) 0.035(5) 0.009(5)
C1A 0.024(17) 0.04(2) 0.18(5) 0.01(3) 0.00(2) 0.007(15)
C1C 0.035(9) 0.14(2) 0.058(11) -0.023(12) 0.025(9) -0.020(11)
C1B 0.26(4) 0.12(2) 0.078(16) 0.025(16) -0.07(2) -0.12(3)
C1D 0.14(3) 0.17(3) 0.21(4) -0.07(3) 0.13(3) -0.02(2)

loop_
_atom_type_symbol
_atom_type_description
_atom_type_scat_dispersion_real
_atom_type_scat_dispersion_imag
_atom_type_scat_source
C C 0.0033 0.0016 'International Tables Vol C Tables 4.2.6.8 and 6.1.1.4'
H H 0.0000 0.0000 'International Tables Vol C Tables 4.2.6.8 and 6.1.1.4'
N N 0.0061 0.0033 'International Tables Vol C Tables 4.2.6.8 and 6.1.1.4'
O O 0.0106 0.0060 'International Tables Vol C Tables 4.2.6.8 and 6.1.1.4'
S S 0.1246 0.1234 'International Tables Vol C Tables 4.2.6.8 and 6.1.1.4'

loop_
_geom_angle_atom_site_label_1
_geom_angle_atom_site_label_2
_geom_angle_atom_site_label_3
_geom_angle
C14 S2A C41 99.4(3)
C4 S1B C38 105.9(3)
C10 N2 C11 108.9(3)
C10 N2 H2A 123(3)
C11 N2 H2A 128(3)
C10 N1 C16 107.8(3)
C10 N1 H1A 121(3)
C16 N1 H1A 131(3)
C17 O4 C18 115.9(3)
C12 C11 N2 132.1(3)
C12 C11 C16 122.0(4)
N2 C11 C16 105.9(3)
C10 N3 C17 123.5(3)
C10 N3 H3A 119(3)
C17 N3 H3A 117(3)
N1 C16 C15 131.1(3)
N1 C16 C11 107.2(3)
C15 C16 C11 121.6(4)
C14 C15 C16 116.3(4)
C14 C15 H26 121.8
C16 C15 H26 121.8
N2 C10 N1 110.1(3)
N2 C10 N3 129.0(3)
N1 C10 N3 120.8(3)
O3 C17 O4 126.5(4)
O3 C17 N3 124.4(4)
O4 C17 N3 109.0(3)
C12 C13 C14 120.4(4)
C12 C13 S2B 138.1(5)
C14 C13 S2B 101.1(4)
C11 C12 C13 117.3(4)
C11 C12 H23 121.3
C13 C12 H23 121.3
C15 C14 C13 122.3(4)
C15 C14 S2A 118.8(3)
C13 C14 S2A 118.9(3)
O4 C18 H30A 109.5
O4 C18 H30B 109.5
H30A C18 H30B 109.5
O4 C18 H30C 109.5
H30A C18 H30C 109.5
H30B C18 H30C 109.5
C1 N5 C2 108.4(3)
C1 N5 H5A 117(3)
C2 N5 H5A 134(3)
C28 O7 H7A 106(3)
C1 N4 C7 108.6(3)
C1 N4 H4A 130(3)
C7 N4 H4A 122(3)
O7 C28 C27 118.0(3)
O7 C28 C29 121.5(3)
C27 C28 C29 120.5(4)
C8 O2 C9 114.6(3)
C24 O8 H8A 104(4)
O6 C31 O5 122.3(3)
O6 C31 C29 118.3(3)
O5 C31 C29 119.5(3)
C24 C29 C28 118.2(3)
C24 C29 C31 120.5(3)
C28 C29 C31 121.2(3)
N5 C1 N4 110.1(4)
N5 C1 N6 122.9(3)
N4 C1 N6 127.0(3)
C1 N6 C8 123.0(3)
C1 N6 H6A 122(3)
C8 N6 H6A 114(3)
O1 C8 O2 126.2(4)
O1 C8 N6 124.8(4)
O2 C8 N6 109.0(3)
O8 C24 C25 117.1(4)
O8 C24 C29 122.1(4)
C25 C24 C29 120.8(4)
C5 C6 C7 117.9(4)
C5 C6 H33 121.1
C7 C6 H33 121.1
N4 C7 C6 131.4(4)
N4 C7 C2 106.2(3)
C6 C7 C2 122.4(4)
C28 C27 C26 119.4(4)
C28 C27 H10 120.3
C26 C27 H10 120.3
C25 C26 C27 121.8(4)
C25 C26 H11 119.1
C27 C26 H11 119.1
C32 C2 N5 132.6(4)
C32 C2 C7 120.7(4)
N5 C2 C7 106.7(3)
C2 C32 C4 116.2(4)
C2 C32 H17 121.9
C4 C32 H17 121.9
C26 C25 C24 119.3(4)
C26 C25 H12 120.3
C24 C25 H12 120.3
C5 C4 C32 122.5(4)
C5 C4 S1B 116.5(4)
C32 C4 S1B 120.9(4)
O2 C9 H31A 109.5
O2 C9 H31B 109.5
H31A C9 H31B 109.5
O2 C9 H31C 109.5
H31A C9 H31C 109.5
H31B C9 H31C 109.5
C6 C5 C4 120.3(4)
C6 C5 S1C 134.5(4)
C4 C5 S1C 105.1(4)
C22 O9 H9A 109(3)
C20 O10 H10A 99(3)
O12 C30 O11 122.6(3)
O12 C30 C21 118.5(3)
O11 C30 C21 118.9(3)
C20 C21 C22 117.5(3)
C20 C21 C30 121.1(3)
C22 C21 C30 121.4(3)
O10 C20 C33 117.3(4)
O10 C20 C21 121.6(3)
C33 C20 C21 121.2(3)
O9 C22 C23 117.7(3)
O9 C22 C21 120.7(3)
C23 C22 C21 121.6(3)
C22 C23 C19 119.2(4)
C22 C23 H5 120.4
C19 C23 H5 120.4
C20 C33 C19 119.8(4)
C20 C33 H3 120.1
C19 C33 H3 120.1
C23 C19 C33 120.8(4)
C23 C19 H4 119.6
C33 C19 H4 119.6
C40 C39 C38 115.0(10)
C39 C38 S1B 107.6(6)
C1A C42 C41 122.5(18)
C1A C42 C43 122.6(17)
C41 C42 C43 109.3(8)
C42 C41 S2A 117.7(8)
C5 S1C C1C 113.9(8)
C13 S2B C1A 96.3(16)
C42 C1A S2B 118(2)
C1B C1C S1C 104(3)

loop_
_geom_bond_atom_site_label_1
_geom_bond_atom_site_label_2
_geom_bond_distance
S2A C14 1.766(4)
S2A C41 1.918(11)
S1B C4 1.725(5)
S1B C38 1.833(9)
O3 C17 1.214(5)
N2 C10 1.325(5)
N2 C11 1.386(5)
N2 H2A 0.83(4)
N1 C10 1.341(5)
N1 C16 1.382(5)
N1 H1A 1.03(5)
O4 C17 1.329(5)
O4 C18 1.432(5)
C11 C12 1.382(5)
C11 C16 1.397(5)
N3 C10 1.342(5)
N3 C17 1.370(5)
N3 H3A 0.86(4)
C16 C15 1.387(5)
C15 C14 1.384(6)
C15 H26 0.9500
C13 C12 1.383(6)
C13 C14 1.416(6)
C13 S2B 1.679(11)
C12 H23 0.9500
C18 H30A 0.9800
C18 H30B 0.9800
C18 H30C 0.9800
O5 C31 1.268(4)
O1 C8 1.207(5)
O6 C31 1.267(4)
N5 C1 1.328(5)
N5 C2 1.383(5)
N5 H5A 0.86(4)
O7 C28 1.359(5)
O7 H7A 0.91(5)
N4 C1 1.336(5)
N4 C7 1.379(5)
N4 H4A 0.88(5)
C28 C27 1.385(5)
C28 C29 1.415(5)
O2 C8 1.320(5)
O2 C9 1.460(5)
O8 C24 1.348(5)
O8 H8A 0.85(6)
C31 C29 1.485(5)
C29 C24 1.406(5)
C1 N6 1.350(5)
N6 C8 1.381(5)
N6 H6A 0.97(5)
C24 C25 1.390(6)
C6 C5 1.364(7)
C6 C7 1.379(6)
C6 H33 0.9500
C7 C2 1.402(6)
C27 C26 1.386(6)
C27 H10 0.9500
C26 C25 1.372(6)
C26 H11 0.9500
C2 C32 1.380(6)
C32 C4 1.406(7)
C32 H17 0.9500
C25 H12 0.9500
C4 C5 1.404(7)
C9 H31A 0.9800
C9 H31B 0.9800
C9 H31C 0.9800
C5 S1C 1.708(6)
O9 C22 1.357(4)
O9 H9A 0.90(6)
O11 C30 1.270(4)
O10 C20 1.359(5)
O10 H10A 0.93(5)
O12 C30 1.269(4)
C30 C21 1.481(5)
C21 C20 1.404(5)
C21 C22 1.408(5)
C20 C33 1.379(6)
C22 C23 1.381(5)
C23 C19 1.384(6)
C23 H5 0.9500
C33 C19 1.386(6)
C33 H3 0.9500
C19 H4 0.9500
C39 C40 1.494(16)
C39 C38 1.507(14)
C43 C42 1.493(9)
C42 C1A 1.36(4)
C42 C41 1.405(11)
S1C C1C 1.777(18)
S2B C1A 1.88(4)
C1C C1B 1.16(4)
